data_2220166
loop_
_publ_author_name
'Wang, Zhi-Qiang'
'Xu, Chen'
'Cen, Fei-Fei'
'Li, Ying-Fei'
'Ji, Bao-Ming'

_publ_section_title
;
 2-Ferrocenyl-6-methylpyridin-3-ol
;
_journal_coeditor_code FJ2173
_journal_issue 12
_journal_name_full 'Acta Crystallographica Section E'
_journal_page_first m1633
_journal_paper_doi 10.1107/S1600536808039597
_journal_volume 64
_journal_year 2008
_chemical_formula_iupac '[Fe (C5 H5) (C11 H10 N O)]'
_chemical_formula_moiety 'C16 H15 Fe N O'
_chemical_formula_sum 'C16 H15 Fe N O'
_chemical_formula_weight 293.14
_chemical_name_systematic
;
2-Ferrocenyl-6-methylpyridin-3-ol
;
_space_group_IT_number 14
_symmetry_cell_setting monoclinic
_symmetry_space_group_name_Hall '-P 2yn'
_symmetry_space_group_name_H-M 'P 1 21/n 1'
_atom_sites_solution_hydrogens geom
_atom_sites_solution_primary direct
_atom_sites_solution_secondary difmap
_audit_creation_method SHELXL-97
_cell_angle_alpha 90.00
_cell_angle_beta 111.0330(10)
_cell_angle_gamma 90.00
_cell_formula_units_Z 4
_cell_length_a 10.4370(13)
_cell_length_b 12.7196(15)
_cell_length_c 10.5424(13)
_cell_measurement_reflns_used 2766
_cell_measurement_temperature 291(2)
_cell_measurement_theta_max 25.00
_cell_measurement_theta_min 2.36
_cell_volume 1306.3(3)
_computing_cell_refinement 'SMART (Bruker, 2004)'
_computing_data_collection 'SMART (Bruker, 2004)'
_computing_data_reduction 'SAINT (Bruker, 2004)'
_computing_molecular_graphics 'SHELXTL (Sheldrick, 2008)'
_computing_publication_material 'SHELXTL (Sheldrick, 2008)'
_computing_structure_refinement 'SHELXL97 (Sheldrick, 2008)'
_computing_structure_solution 'SHELXS97 (Sheldrick, 2008)'
_diffrn_ambient_temperature 291(2)
_diffrn_measured_fraction_theta_full 0.997
_diffrn_measured_fraction_theta_max 0.997
_diffrn_measurement_device_type 'Bruker SMART APEX CCD'
_diffrn_measurement_method '\f and \w'
_diffrn_radiation_monochromator graphite
_diffrn_radiation_source 'fine-focus sealed tube'
_diffrn_radiation_type MoK\a
_diffrn_radiation_wavelength 0.71073
_diffrn_reflns_av_R_equivalents 0.0208
_diffrn_reflns_av_sigmaI/netI 0.0214
_diffrn_reflns_limit_h_max 12
_diffrn_reflns_limit_h_min -10
_diffrn_reflns_limit_k_max 15
_diffrn_reflns_limit_k_min -15
_diffrn_reflns_limit_l_max 12
_diffrn_reflns_limit_l_min -12
_diffrn_reflns_number 7569
_diffrn_reflns_theta_full 25.50
_diffrn_reflns_theta_max 25.50
_diffrn_reflns_theta_min 2.36
_exptl_absorpt_coefficient_mu 1.144
_exptl_absorpt_correction_T_max 0.7935
_exptl_absorpt_correction_T_min 0.6750
_exptl_absorpt_correction_type multi-scan
_exptl_absorpt_process_details '(SADABS; Sheldrick, 1996)'
_exptl_crystal_colour red
_exptl_crystal_density_diffrn 1.491
_exptl_crystal_density_method 'not measured'
_exptl_crystal_description block
_exptl_crystal_F_000 608
_exptl_crystal_size_max 0.37
_exptl_crystal_size_mid 0.23
_exptl_crystal_size_min 0.21
_refine_diff_density_max 0.631
_refine_diff_density_min -0.542
_refine_ls_extinction_method none
_refine_ls_goodness_of_fit_ref 1.085
_refine_ls_hydrogen_treatment constr
_refine_ls_matrix_type full
_refine_ls_number_parameters 173
_refine_ls_number_reflns 2422
_refine_ls_number_restraints 0
_refine_ls_restrained_S_all 1.085
_refine_ls_R_factor_all 0.0469
_refine_ls_R_factor_gt 0.0367
_refine_ls_shift/su_max 0.001
_refine_ls_shift/su_mean 0.000
_refine_ls_structure_factor_coef Fsqd
_refine_ls_weighting_details 'calc w=1/[\s^2^(Fo^2^)+(0.046P)^2^+0.7167P] where P=(Fo^2^+2Fc^2^)/3'
_refine_ls_weighting_scheme calc
_refine_ls_wR_factor_gt 0.0919
_refine_ls_wR_factor_ref 0.0994
_reflns_number_gt 1970
_reflns_number_total 2422
_reflns_threshold_expression I>2\s(I)
_cod_data_source_file fj2173.cif
_cod_data_source_block I
_cod_depositor_comments
;
 Marking atoms 'H16A', 'H16B', 'H16C' and 'H16D', 'H1E', 'H16F' as belonging
 to disorder sites '1' and '2' respectively.

 Antanas Vaitkus,
 2017-03-23

The following automatic conversions were performed:
'_symmetry_cell_setting' value 'Monoclinic' changed to 'monoclinic'
according to '/home/saulius/struct/CIF-dictionaries/cif_core.dic'
dictionary named 'cif_core.dic' version 2.4.1 from 2010-06-29.

Automatic conversion script
Id: cif_fix_enum 1527 2010-12-29 10:47:43Z saulius 

The following automatic conversions were performed:

'_symmetry_cell_setting' value 'Monoclinic' changed to 'monoclinic'
according to /home/saulius/struct/CIF-dictionaries/cif_core.dic
dictionary named 'cif_core.dic' version 2.4.1 from 2010-06-29.

Automatic conversion script
Id: cif_fix_values 1715 2011-07-08 13:25:40Z adriana 
;
_cod_original_sg_symbol_H-M 'P 21/n'
_cod_database_code 2220166
_cod_database_fobs_code 2220166

loop_
_symmetry_equiv_pos_as_xyz
'x, y, z'
'-x+1/2, y+1/2, -z+1/2'
'-x, -y, -z'
'x-1/2, -y-1/2, z-1/2'

loop_
_atom_site_type_symbol
_atom_site_label
_atom_site_fract_x
_atom_site_fract_y
_atom_site_fract_z
_atom_site_U_iso_or_equiv
_atom_site_adp_type
_atom_site_calc_flag
_atom_site_refinement_flags
_atom_site_occupancy
_atom_site_disorder_group
Fe Fe1 0.35569(4) 1.02041(3) 0.20685(4) 0.04595(16) Uani d . 1 .
O O1 0.5672(2) 0.78281(18) 0.36235(18) 0.0576(5) Uani d . 1 .
H H1 0.6489 0.7688 0.3993 0.086 Uiso calc R 1 .
N N1 0.3444(2) 0.74252(16) 0.0124(2) 0.0424(5) Uani d . 1 .
C C1 0.3813(5) 1.1764(3) 0.1792(5) 0.0962(14) Uani d . 1 .
H H1A 0.3075 1.2283 0.1454 0.115 Uiso calc R 1 .
C C2 0.4350(5) 1.1151(3) 0.0982(4) 0.0905(13) Uani d . 1 .
H H2 0.4057 1.1177 -0.0011 0.109 Uiso calc R 1 .
C C3 0.5377(4) 1.0523(3) 0.1836(4) 0.0788(11) Uani d . 1 .
H H3 0.5932 1.0019 0.1552 0.095 Uiso calc R 1 .
C C4 0.5481(4) 1.0718(3) 0.3185(4) 0.0827(11) Uani d . 1 .
H H4 0.6125 1.0386 0.4004 0.099 Uiso calc R 1 .
C C5 0.4490(4) 1.1502(3) 0.3136(4) 0.0856(12) Uani d . 1 .
H H5 0.4325 1.1806 0.3918 0.103 Uiso calc R 1 .
C C6 0.3115(3) 0.8626(2) 0.1744(3) 0.0452(6) Uani d . 1 .
C C7 0.3146(3) 0.8949(3) 0.3049(3) 0.0573(7) Uani d . 1 .
H H7 0.3754 0.8666 0.3922 0.069 Uiso calc R 1 .
C C8 0.2150(3) 0.9752(3) 0.2872(4) 0.0693(9) Uani d . 1 .
H H8 0.1948 1.0114 0.3600 0.083 Uiso calc R 1 .
C C9 0.1511(3) 0.9943(3) 0.1476(4) 0.0778(11) Uani d . 1 .
H H9 0.0787 1.0462 0.1061 0.093 Uiso calc R 1 .
C C10 0.2095(3) 0.9257(3) 0.0766(3) 0.0638(9) Uani d . 1 .
H H10 0.1849 0.9227 -0.0222 0.077 Uiso calc R 1 .
C C11 0.3946(2) 0.78116(19) 0.1409(2) 0.0389(6) Uani d . 1 .
C C12 0.5209(3) 0.7445(2) 0.2335(2) 0.0419(6) Uani d . 1 .
C C13 0.5943(3) 0.6722(2) 0.1894(3) 0.0487(7) Uani d . 1 .
H H13 0.6780 0.6472 0.2490 0.058 Uiso calc R 1 .
C C14 0.5436(3) 0.6372(2) 0.0573(3) 0.0489(6) Uani d . 1 .
H H14 0.5936 0.5896 0.0264 0.059 Uiso calc R 1 .
C C15 0.4175(3) 0.6734(2) -0.0295(3) 0.0455(6) Uani d . 1 .
C C16 0.3599(3) 0.6378(3) -0.1758(3) 0.0637(8) Uani d . 1 .
H H16A 0.2724 0.6705 -0.2207 0.096 Uiso calc PR 0.50 1
H H16B 0.3490 0.5628 -0.1790 0.096 Uiso calc PR 0.50 1
H H16C 0.4217 0.6574 -0.2206 0.096 Uiso calc PR 0.50 1
H H16D 0.4230 0.5900 -0.1929 0.096 Uiso calc PR 0.50 2
H H16E 0.3464 0.6977 -0.2345 0.096 Uiso calc PR 0.50 2
H H16F 0.2737 0.6030 -0.1929 0.096 Uiso calc PR 0.50 2

loop_
_atom_site_aniso_label
_atom_site_aniso_U_11
_atom_site_aniso_U_22
_atom_site_aniso_U_33
_atom_site_aniso_U_12
_atom_site_aniso_U_13
_atom_site_aniso_U_23
Fe1 0.0494(3) 0.0480(3) 0.0396(2) 0.00711(17) 0.01483(18) -0.00218(16)
O1 0.0420(11) 0.0758(14) 0.0404(10) 0.0147(10) -0.0031(8) -0.0069(9)
N1 0.0351(11) 0.0414(12) 0.0407(11) -0.0034(9) 0.0014(9) 0.0023(9)
C1 0.143(4) 0.044(2) 0.120(4) 0.011(2) 0.070(3) -0.003(2)
C2 0.150(4) 0.059(2) 0.088(3) -0.012(2) 0.074(3) -0.002(2)
C3 0.080(3) 0.067(2) 0.110(3) -0.024(2) 0.058(2) -0.031(2)
C4 0.063(2) 0.089(3) 0.092(3) -0.021(2) 0.022(2) -0.033(2)
C5 0.102(3) 0.076(2) 0.091(3) -0.020(2) 0.050(2) -0.039(2)
C6 0.0298(13) 0.0498(16) 0.0499(15) -0.0026(11) 0.0069(11) 0.0015(12)
C7 0.0532(18) 0.068(2) 0.0575(17) 0.0024(15) 0.0282(14) 0.0088(14)
C8 0.0517(19) 0.085(2) 0.084(2) 0.0068(17) 0.0393(19) -0.0064(18)
C9 0.0382(17) 0.090(3) 0.089(3) 0.0194(17) 0.0033(18) -0.013(2)
C10 0.0414(16) 0.071(2) 0.0606(18) 0.0121(15) -0.0037(14) -0.0132(16)
C11 0.0315(13) 0.0380(13) 0.0413(13) -0.0045(10) 0.0060(11) 0.0036(10)
C12 0.0370(14) 0.0419(14) 0.0375(13) -0.0012(11) 0.0019(11) 0.0020(10)
C13 0.0405(15) 0.0439(15) 0.0489(15) 0.0084(12) 0.0003(12) 0.0034(12)
C14 0.0488(16) 0.0385(14) 0.0525(15) 0.0045(12) 0.0097(13) -0.0019(11)
C15 0.0464(16) 0.0372(14) 0.0450(14) -0.0056(12) 0.0067(12) -0.0005(11)
C16 0.063(2) 0.0625(19) 0.0502(17) 0.0023(16) 0.0019(15) -0.0102(14)

loop_
_atom_type_symbol
_atom_type_description
_atom_type_scat_dispersion_real
_atom_type_scat_dispersion_imag
_atom_type_scat_source
C C 0.0033 0.0016 'International Tables Vol C Tables 4.2.6.8 and 6.1.1.4'
H H 0.0000 0.0000 'International Tables Vol C Tables 4.2.6.8 and 6.1.1.4'
N N 0.0061 0.0033 'International Tables Vol C Tables 4.2.6.8 and 6.1.1.4'
O O 0.0106 0.0060 'International Tables Vol C Tables 4.2.6.8 and 6.1.1.4'
Fe Fe 0.3463 0.8444 'International Tables Vol C Tables 4.2.6.8 and 6.1.1.4'

loop_
_geom_angle_atom_site_label_1
_geom_angle_atom_site_label_2
_geom_angle_atom_site_label_3
_geom_angle
C8 Fe1 C9 40.49(16)
C8 Fe1 C7 41.06(13)
C9 Fe1 C7 68.66(15)
C8 Fe1 C2 155.18(17)
C9 Fe1 C2 121.4(2)
C7 Fe1 C2 163.08(15)
C8 Fe1 C4 124.23(16)
C9 Fe1 C4 160.47(16)
C7 Fe1 C4 107.62(16)
C2 Fe1 C4 67.60(19)
C8 Fe1 C1 119.26(17)
C9 Fe1 C1 107.08(18)
C7 Fe1 C1 154.37(15)
C2 Fe1 C1 40.61(16)
C4 Fe1 C1 67.5(2)
C8 Fe1 C5 105.90(16)
C9 Fe1 C5 123.03(16)
C7 Fe1 C5 120.16(16)
C2 Fe1 C5 67.68(17)
C4 Fe1 C5 40.93(16)
C1 Fe1 C5 39.52(16)
C8 Fe1 C10 68.53(15)
C9 Fe1 C10 40.92(14)
C7 Fe1 C10 68.58(14)
C2 Fe1 C10 109.16(17)
C4 Fe1 C10 157.32(14)
C1 Fe1 C10 125.72(18)
C5 Fe1 C10 160.69(16)
C8 Fe1 C3 162.32(18)
C9 Fe1 C3 156.78(18)
C7 Fe1 C3 126.37(16)
C2 Fe1 C3 39.63(17)
C4 Fe1 C3 40.41(15)
C1 Fe1 C3 67.29(18)
C5 Fe1 C3 67.95(15)
C10 Fe1 C3 122.69(14)
C8 Fe1 C6 68.91(13)
C9 Fe1 C6 68.94(13)
C7 Fe1 C6 40.79(11)
C2 Fe1 C6 126.58(13)
C4 Fe1 C6 121.60(15)
C1 Fe1 C6 163.36(16)
C5 Fe1 C6 156.22(16)
C10 Fe1 C6 40.90(11)
C3 Fe1 C6 109.62(13)
C12 O1 H1 109.5
C15 N1 C11 120.4(2)
C5 C1 C2 108.7(4)
C5 C1 Fe1 70.3(2)
C2 C1 Fe1 69.5(2)
C5 C1 H1A 125.7
C2 C1 H1A 125.7
Fe1 C1 H1A 125.7
C3 C2 C1 108.0(4)
C3 C2 Fe1 70.5(2)
C1 C2 Fe1 69.9(2)
C3 C2 H2 126.0
C1 C2 H2 126.0
Fe1 C2 H2 126.0
C2 C3 C4 108.5(4)
C2 C3 Fe1 69.8(2)
C4 C3 Fe1 69.6(2)
C2 C3 H3 125.8
C4 C3 H3 125.8
Fe1 C3 H3 125.8
C3 C4 C5 107.2(4)
C3 C4 Fe1 70.0(2)
C5 C4 Fe1 69.6(2)
C3 C4 H4 126.4
C5 C4 H4 126.4
Fe1 C4 H4 126.4
C1 C5 C4 107.7(3)
C1 C5 Fe1 70.2(2)
C4 C5 Fe1 69.5(2)
C1 C5 H5 126.2
C4 C5 H5 126.2
Fe1 C5 H5 126.2
C7 C6 C10 106.6(3)
C7 C6 C11 128.5(2)
C10 C6 C11 124.9(3)
C7 C6 Fe1 68.41(17)
C10 C6 Fe1 68.77(17)
C11 C6 Fe1 127.50(18)
C8 C7 C6 108.5(3)
C8 C7 Fe1 69.29(19)
C6 C7 Fe1 70.80(16)
C8 C7 H7 125.7
C6 C7 H7 125.7
Fe1 C7 H7 125.7
C9 C8 C7 108.2(3)
C9 C8 Fe1 69.8(2)
C7 C8 Fe1 69.66(17)
C9 C8 H8 125.9
C7 C8 H8 125.9
Fe1 C8 H8 125.9
C8 C9 C10 108.3(3)
C8 C9 Fe1 69.71(19)
C10 C9 Fe1 70.09(18)
C8 C9 H9 125.8
C10 C9 H9 125.8
Fe1 C9 H9 125.8
C9 C10 C6 108.3(3)
C9 C10 Fe1 68.99(19)
C6 C10 Fe1 70.33(16)
C9 C10 H10 125.9
C6 C10 H10 125.9
Fe1 C10 H10 125.9
N1 C11 C12 120.2(2)
N1 C11 C6 116.3(2)
C12 C11 C6 123.5(2)
O1 C12 C13 122.3(2)
O1 C12 C11 118.9(2)
C13 C12 C11 118.8(2)
C14 C13 C12 119.9(2)
C14 C13 H13 120.0
C12 C13 H13 120.0
C13 C14 C15 119.4(3)
C13 C14 H14 120.3
C15 C14 H14 120.3
N1 C15 C14 121.3(2)
N1 C15 C16 118.0(2)
C14 C15 C16 120.7(3)
C15 C16 H16A 109.5
C15 C16 H16B 109.5
H16A C16 H16B 109.5
C15 C16 H16C 109.5
H16A C16 H16C 109.5
H16B C16 H16C 109.5
C15 C16 H16D 109.5
H16A C16 H16D 141.1
H16B C16 H16D 56.3
H16C C16 H16D 56.3
C15 C16 H16E 109.5
H16A C16 H16E 56.3
H16B C16 H16E 141.1
H16C C16 H16E 56.3
H16D C16 H16E 109.5
C15 C16 H16F 109.5
H16A C16 H16F 56.3
H16B C16 H16F 56.3
H16C C16 H16F 141.1
H16D C16 H16F 109.5
H16E C16 H16F 109.5

loop_
_geom_bond_atom_site_label_1
_geom_bond_atom_site_label_2
_geom_bond_distance
Fe1 C8 2.024(3)
Fe1 C9 2.025(3)
Fe1 C7 2.029(3)
Fe1 C2 2.032(4)
Fe1 C4 2.036(3)
Fe1 C1 2.036(4)
Fe1 C5 2.038(4)
Fe1 C10 2.040(3)
Fe1 C3 2.041(4)
Fe1 C6 2.061(3)
O1 C12 1.358(3)
O1 H1 0.8200
N1 C15 1.339(3)
N1 C11 1.357(3)
C1 C5 1.377(6)
C1 C2 1.412(5)
C1 H1A 0.9800
C2 C3 1.381(6)
C2 H2 0.9800
C3 C4 1.408(5)
C3 H3 0.9800
C4 C5 1.425(6)
C4 H4 0.9800
C5 H5 0.9800
C6 C7 1.426(4)
C6 C10 1.433(4)
C6 C11 1.473(4)
C7 C8 1.421(4)
C7 H7 0.9800
C8 C9 1.401(5)
C8 H8 0.9800
C9 C10 1.421(5)
C9 H9 0.9800
C10 H10 0.9800
C11 C12 1.408(3)
C12 C13 1.381(4)
C13 C14 1.374(4)
C13 H13 0.9300
C14 C15 1.385(4)
C14 H14 0.9300
C15 C16 1.509(4)
C16 H16A 0.9600
C16 H16B 0.9600
C16 H16C 0.9600
C16 H16D 0.9600
C16 H16E 0.9600
C16 H16F 0.9600

loop_
_geom_hbond_atom_site_label_D
_geom_hbond_atom_site_label_H
_geom_hbond_atom_site_label_A
_geom_hbond_site_symmetry_A
_geom_hbond_distance_DH
_geom_hbond_distance_HA
_geom_hbond_distance_DA
_geom_hbond_angle_DHA
O1 H1 N1 4_676 0.82 1.96 2.774(3) 169
C7 H7 O1 . 0.98 2.39 2.866(4) 109

loop_
_geom_torsion_atom_site_label_1
_geom_torsion_atom_site_label_2
_geom_torsion_atom_site_label_3
_geom_torsion_atom_site_label_4
_geom_torsion
C8 Fe1 C1 C5 79.3(3)
C9 Fe1 C1 C5 121.6(3)
C7 Fe1 C1 C5 45.4(5)
C2 Fe1 C1 C5 -119.8(4)
C4 Fe1 C1 C5 -38.5(2)
C10 Fe1 C1 C5 162.7(2)
C3 Fe1 C1 C5 -82.4(3)
C6 Fe1 C1 C5 -165.0(4)
C8 Fe1 C1 C2 -160.9(3)
C9 Fe1 C1 C2 -118.6(3)
C7 Fe1 C1 C2 165.3(3)
C4 Fe1 C1 C2 81.3(3)
C5 Fe1 C1 C2 119.8(4)
C10 Fe1 C1 C2 -77.4(3)
C3 Fe1 C1 C2 37.4(3)
C6 Fe1 C1 C2 -45.2(7)
C5 C1 C2 C3 -0.9(5)
Fe1 C1 C2 C3 -60.5(3)
C5 C1 C2 Fe1 59.6(3)
C8 Fe1 C2 C3 161.4(3)
C9 Fe1 C2 C3 -162.0(2)
C7 Fe1 C2 C3 -39.2(6)
C4 Fe1 C2 C3 37.5(2)
C1 Fe1 C2 C3 118.6(4)
C5 Fe1 C2 C3 81.9(3)
C10 Fe1 C2 C3 -118.5(2)
C6 Fe1 C2 C3 -76.1(3)
C8 Fe1 C2 C1 42.8(5)
C9 Fe1 C2 C1 79.4(3)
C7 Fe1 C2 C1 -157.8(5)
C4 Fe1 C2 C1 -81.1(3)
C5 Fe1 C2 C1 -36.6(3)
C10 Fe1 C2 C1 123.0(3)
C3 Fe1 C2 C1 -118.6(4)
C6 Fe1 C2 C1 165.4(3)
C1 C2 C3 C4 1.0(5)
Fe1 C2 C3 C4 -59.1(3)
C1 C2 C3 Fe1 60.1(3)
C8 Fe1 C3 C2 -153.9(4)
C9 Fe1 C3 C2 42.0(5)
C7 Fe1 C3 C2 166.8(2)
C4 Fe1 C3 C2 -119.8(3)
C1 Fe1 C3 C2 -38.3(2)
C5 Fe1 C3 C2 -81.2(3)
C10 Fe1 C3 C2 80.6(3)
C6 Fe1 C3 C2 124.2(2)
C8 Fe1 C3 C4 -34.1(6)
C9 Fe1 C3 C4 161.8(4)
C7 Fe1 C3 C4 -73.4(3)
C2 Fe1 C3 C4 119.8(3)
C1 Fe1 C3 C4 81.5(3)
C5 Fe1 C3 C4 38.6(3)
C10 Fe1 C3 C4 -159.6(2)
C6 Fe1 C3 C4 -116.1(2)
C2 C3 C4 C5 -0.7(4)
Fe1 C3 C4 C5 -59.9(3)
C2 C3 C4 Fe1 59.2(3)
C8 Fe1 C4 C3 168.1(2)
C9 Fe1 C4 C3 -158.4(5)
C7 Fe1 C4 C3 125.9(3)
C2 Fe1 C4 C3 -36.8(2)
C1 Fe1 C4 C3 -80.9(3)
C5 Fe1 C4 C3 -118.1(4)
C10 Fe1 C4 C3 49.4(5)
C6 Fe1 C4 C3 83.4(3)
C8 Fe1 C4 C5 -73.8(3)
C9 Fe1 C4 C5 -40.3(6)
C7 Fe1 C4 C5 -116.0(3)
C2 Fe1 C4 C5 81.3(3)
C1 Fe1 C4 C5 37.2(2)
C10 Fe1 C4 C5 167.5(4)
C3 Fe1 C4 C5 118.1(4)
C6 Fe1 C4 C5 -158.5(2)
C2 C1 C5 C4 0.5(5)
Fe1 C1 C5 C4 59.6(3)
C2 C1 C5 Fe1 -59.1(3)
C3 C4 C5 C1 0.2(5)
Fe1 C4 C5 C1 -60.0(3)
C3 C4 C5 Fe1 60.2(2)
C8 Fe1 C5 C1 -117.0(3)
C9 Fe1 C5 C1 -76.2(3)
C7 Fe1 C5 C1 -159.1(2)
C2 Fe1 C5 C1 37.6(3)
C4 Fe1 C5 C1 118.7(4)
C10 Fe1 C5 C1 -46.7(6)
C3 Fe1 C5 C1 80.6(3)
C6 Fe1 C5 C1 169.4(3)
C8 Fe1 C5 C4 124.4(3)
C9 Fe1 C5 C4 165.1(2)
C7 Fe1 C5 C4 82.2(3)
C2 Fe1 C5 C4 -81.1(3)
C1 Fe1 C5 C4 -118.7(4)
C10 Fe1 C5 C4 -165.4(4)
C3 Fe1 C5 C4 -38.1(3)
C6 Fe1 C5 C4 50.7(4)
C8 Fe1 C6 C7 -37.80(19)
C9 Fe1 C6 C7 -81.3(2)
C2 Fe1 C6 C7 164.5(2)
C4 Fe1 C6 C7 80.3(2)
C1 Fe1 C6 C7 -160.4(5)
C5 Fe1 C6 C7 43.7(4)
C10 Fe1 C6 C7 -118.9(3)
C3 Fe1 C6 C7 123.4(2)
C8 Fe1 C6 C10 81.1(2)
C9 Fe1 C6 C10 37.6(2)
C7 Fe1 C6 C10 118.9(3)
C2 Fe1 C6 C10 -76.6(3)
C4 Fe1 C6 C10 -160.8(2)
C1 Fe1 C6 C10 -41.5(6)
C5 Fe1 C6 C10 162.7(3)
C3 Fe1 C6 C10 -117.7(2)
C8 Fe1 C6 C11 -160.5(3)
C9 Fe1 C6 C11 155.9(3)
C7 Fe1 C6 C11 -122.7(3)
C2 Fe1 C6 C11 41.8(3)
C4 Fe1 C6 C11 -42.4(3)
C1 Fe1 C6 C11 76.9(6)
C5 Fe1 C6 C11 -79.0(4)
C10 Fe1 C6 C11 118.3(3)
C3 Fe1 C6 C11 0.7(3)
C10 C6 C7 C8 0.8(3)
C11 C6 C7 C8 -179.3(3)
Fe1 C6 C7 C8 59.2(2)
C10 C6 C7 Fe1 -58.4(2)
C11 C6 C7 Fe1 121.5(3)
C9 Fe1 C7 C8 -37.4(2)
C2 Fe1 C7 C8 -167.0(5)
C4 Fe1 C7 C8 122.3(2)
C1 Fe1 C7 C8 47.7(5)
C5 Fe1 C7 C8 79.3(3)
C10 Fe1 C7 C8 -81.5(2)
C3 Fe1 C7 C8 163.0(2)
C6 Fe1 C7 C8 -119.5(3)
C8 Fe1 C7 C6 119.5(3)
C9 Fe1 C7 C6 82.08(19)
C2 Fe1 C7 C6 -47.5(6)
C4 Fe1 C7 C6 -118.27(18)
C1 Fe1 C7 C6 167.2(4)
C5 Fe1 C7 C6 -161.19(19)
C10 Fe1 C7 C6 37.99(17)
C3 Fe1 C7 C6 -77.6(2)
C6 C7 C8 C9 -0.8(4)
Fe1 C7 C8 C9 59.4(3)
C6 C7 C8 Fe1 -60.1(2)
C7 Fe1 C8 C9 -119.4(3)
C2 Fe1 C8 C9 51.6(5)
C4 Fe1 C8 C9 163.5(2)
C1 Fe1 C8 C9 82.1(3)
C5 Fe1 C8 C9 122.6(2)
C10 Fe1 C8 C9 -37.8(2)
C3 Fe1 C8 C9 -170.4(4)
C6 Fe1 C8 C9 -81.9(2)
C9 Fe1 C8 C7 119.4(3)
C2 Fe1 C8 C7 171.0(3)
C4 Fe1 C8 C7 -77.1(3)
C1 Fe1 C8 C7 -158.5(2)
C5 Fe1 C8 C7 -117.9(2)
C10 Fe1 C8 C7 81.6(2)
C3 Fe1 C8 C7 -51.0(6)
C6 Fe1 C8 C7 37.56(19)
C7 C8 C9 C10 0.4(4)
Fe1 C8 C9 C10 59.7(3)
C7 C8 C9 Fe1 -59.3(2)
C7 Fe1 C9 C8 37.9(2)
C2 Fe1 C9 C8 -157.3(2)
C4 Fe1 C9 C8 -44.7(6)
C1 Fe1 C9 C8 -115.3(2)
C5 Fe1 C9 C8 -75.0(3)
C10 Fe1 C9 C8 119.4(3)
C3 Fe1 C9 C8 172.7(3)
C6 Fe1 C9 C8 81.8(2)
C8 Fe1 C9 C10 -119.4(3)
C7 Fe1 C9 C10 -81.5(2)
C2 Fe1 C9 C10 83.3(3)
C4 Fe1 C9 C10 -164.1(5)
C1 Fe1 C9 C10 125.3(2)
C5 Fe1 C9 C10 165.6(2)
C3 Fe1 C9 C10 53.3(5)
C6 Fe1 C9 C10 -37.6(2)
C8 C9 C10 C6 0.1(4)
Fe1 C9 C10 C6 59.6(2)
C8 C9 C10 Fe1 -59.4(3)
C7 C6 C10 C9 -0.6(4)
C11 C6 C10 C9 179.6(3)
Fe1 C6 C10 C9 -58.7(2)
C7 C6 C10 Fe1 58.1(2)
C11 C6 C10 Fe1 -121.7(3)
C8 Fe1 C10 C9 37.4(2)
C7 Fe1 C10 C9 81.7(2)
C2 Fe1 C10 C9 -116.2(3)
C4 Fe1 C10 C9 166.2(4)
C1 Fe1 C10 C9 -73.9(3)
C5 Fe1 C10 C9 -39.1(6)
C3 Fe1 C10 C9 -157.9(3)
C6 Fe1 C10 C9 119.6(3)
C8 Fe1 C10 C6 -82.2(2)
C9 Fe1 C10 C6 -119.6(3)
C7 Fe1 C10 C6 -37.89(17)
C2 Fe1 C10 C6 124.2(2)
C4 Fe1 C10 C6 46.6(5)
C1 Fe1 C10 C6 166.5(2)
C5 Fe1 C10 C6 -158.7(4)
C3 Fe1 C10 C6 82.4(2)
C15 N1 C11 C12 -3.4(4)
C15 N1 C11 C6 175.6(2)
C7 C6 C11 N1 160.0(3)
C10 C6 C11 N1 -20.3(4)
Fe1 C6 C11 N1 -109.0(2)
C7 C6 C11 C12 -21.1(4)
C10 C6 C11 C12 158.7(3)
Fe1 C6 C11 C12 70.0(3)
N1 C11 C12 O1 -178.5(2)
C6 C11 C12 O1 2.5(4)
N1 C11 C12 C13 2.5(4)
C6 C11 C12 C13 -176.4(2)
O1 C12 C13 C14 -179.0(3)
C11 C12 C13 C14 -0.1(4)
C12 C13 C14 C15 -1.4(4)
C11 N1 C15 C14 1.9(4)
C11 N1 C15 C16 -176.7(2)
C13 C14 C15 N1 0.5(4)
C13 C14 C15 C16 179.1(3)
